data_1562379
loop_
_publ_author_name
'Feng, Qiang'
'Wu, An'
'Zhang, Xinhao'
'Song, Lijuan'
'Sun, Jianwei'

_publ_section_title
;
 An Unusual Formal Migrative Cycloaddition of Aurone-derived Azadienes:
 Synthesis of Benzofuran-fused Nitrogen Heterocycles
;
_journal_name_full 'Chemical Science'
_journal_paper_doi 10.1039/D1SC00941A
_journal_year 2021
_chemical_formula_moiety 'C28 H25 Cl2 N O4 S'
_chemical_formula_sum 'C28 H25 Cl2 N O4 S'
_chemical_formula_weight 542.45
_chemical_name_systematic
'Trans-3-Butyl-3-chloro-2-(4-chlorophenyl)-1-tosyl-2,3-dihydrobenzofuro [3,2-b]pyridin-4(1H)-one'
_space_group_crystal_system triclinic
_space_group_IT_number 2
_space_group_name_Hall '-P 1'
_space_group_name_H-M_alt 'P -1'
_atom_sites_solution_hydrogens geom
_atom_sites_solution_primary iterative
_audit_creation_date 2021-02-18
_audit_creation_method
;
Olex2 1.3-beta
(compiled 2020.11.12 svn.r5f609507 for OlexSys, GUI svn.r6226)
;
_audit_update_record
;
2021-04-21 deposited with the CCDC.	2021-04-27 downloaded from the CCDC.
;
_cell_angle_alpha 78.430(4)
_cell_angle_beta 66.115(4)
_cell_angle_gamma 79.274(3)
_cell_formula_units_Z 2
_cell_length_a 10.7086(4)
_cell_length_b 10.8936(5)
_cell_length_c 11.8325(6)
_cell_measurement_reflns_used 5581
_cell_measurement_temperature 100.02(10)
_cell_measurement_theta_max 76.4320
_cell_measurement_theta_min 4.1270
_cell_volume 1227.96(10)
_computing_cell_refinement 'CrysAlisPro 1.171.40.69a (Rigaku OD, 2020)'
_computing_data_collection 'CrysAlisPro 1.171.40.69a (Rigaku OD, 2020)'
_computing_data_reduction 'CrysAlisPro 1.171.40.69a (Rigaku OD, 2020)'
_computing_molecular_graphics 'Olex2 1.3-beta (Dolomanov et al., 2009)'
_computing_publication_material 'Olex2 1.3-beta (Dolomanov et al., 2009)'
_computing_structure_refinement 'SHELXL 2014/7 (Sheldrick, 2015)'
_computing_structure_solution 'olex2.solve 1.3-beta (Bourhis et al., 2015)'
_diffrn_ambient_environment N~2~
_diffrn_ambient_temperature 100.02(10)
_diffrn_detector 'CCD plate'
_diffrn_detector_area_resol_mean 5.1788
_diffrn_detector_type Atlas
_diffrn_measured_fraction_theta_full 0.991
_diffrn_measured_fraction_theta_max 0.960
_diffrn_measurement_details
;
List of Runs (angles in degrees, time in seconds):

  # Type    Start    End  Width  t~exp~   \w     \q     \k     \f   Frames
#--------------------------------------------------------------------------
  1  \w     86.00 177.00   1.00    3.00    --  113.00  30.00 -60.00   91
  2  \w   -114.00 -14.00   1.00    1.00    --  -39.95 -37.00 -90.00  100
  3  \w    -87.00  -6.00   1.00    1.00    --  -39.95 125.00   0.00   81
  4  \w   -114.00 -27.00   1.00    1.00    --  -39.95 -37.00-180.00   87
  5  \w      6.00  47.00   1.00    1.00    --   39.95 -99.00 150.00   41
  6  \w     52.00  94.00   1.00    1.00    --   39.95-125.00 -90.00   42
  7  \w     40.00 109.00   1.00    3.00    --  113.00-111.00-180.00   69
  8  \w     75.00 138.00   1.00    3.00    --  113.00 -77.00-150.00   63
  9  \w     37.00 144.00   1.00    3.00    --  113.00 -30.00 -90.00  107
 10  \w     53.00 107.00   1.00    3.00    --  113.00-111.00  30.00   54
 11  \w     40.00 141.00   1.00    3.00    --  113.00 -61.00 150.00  101
 12  \w     35.00  61.00   1.00    3.00    --  113.00-111.00 120.00   26
 13  \w     82.00 108.00   1.00    3.00    --  113.00-111.00 120.00   26
 14  \w     59.00 178.00   1.00    3.00    --  113.00  15.00-120.00  119
 15  \w     42.00  68.00   1.00    3.00    --  113.00 -77.00-150.00   26
 16  \w     50.00 136.00   1.00    3.00    --  113.00 -61.00   0.00   86
;
_diffrn_measurement_device 'kappa diffractometer'
_diffrn_measurement_device_type 'SuperNova, Dual, Mo, Atlas'
_diffrn_measurement_method '\w scans'
_diffrn_orient_matrix_type 'CrysAlisPro convention (1999,Acta A55,543-557)'
_diffrn_orient_matrix_UB_11 -0.0078304000
_diffrn_orient_matrix_UB_12 -0.0589662000
_diffrn_orient_matrix_UB_13 -0.1045648000
_diffrn_orient_matrix_UB_21 -0.0130660000
_diffrn_orient_matrix_UB_22 0.1325454000
_diffrn_orient_matrix_UB_23 -0.0730278000
_diffrn_orient_matrix_UB_31 0.1576915000
_diffrn_orient_matrix_UB_32 -0.0090468000
_diffrn_orient_matrix_UB_33 -0.0664094000
_diffrn_radiation_monochromator mirror
_diffrn_radiation_probe x-ray
_diffrn_radiation_type CuK\a
_diffrn_radiation_wavelength 1.54184
_diffrn_reflns_av_R_equivalents 0.0187
_diffrn_reflns_av_unetI/netI 0.0297
_diffrn_reflns_Laue_measured_fraction_full 0.991
_diffrn_reflns_Laue_measured_fraction_max 0.960
_diffrn_reflns_limit_h_max 13
_diffrn_reflns_limit_h_min -10
_diffrn_reflns_limit_k_max 13
_diffrn_reflns_limit_k_min -13
_diffrn_reflns_limit_l_max 13
_diffrn_reflns_limit_l_min -14
_diffrn_reflns_number 8055
_diffrn_reflns_point_group_measured_fraction_full 0.991
_diffrn_reflns_point_group_measured_fraction_max 0.960
_diffrn_reflns_theta_full 67.684
_diffrn_reflns_theta_max 76.618
_diffrn_reflns_theta_min 4.126
_diffrn_source 'micro-focus sealed X-ray tube'
_diffrn_source_current 0.80
_diffrn_source_power 0.040
_diffrn_source_target Mo
_diffrn_source_type 'SuperNova (Cu) X-ray Source'
_diffrn_source_voltage 50
_exptl_absorpt_coefficient_mu 3.481
_exptl_absorpt_correction_T_max 1.00000
_exptl_absorpt_correction_T_min 0.75938
_exptl_absorpt_correction_type multi-scan
_exptl_absorpt_process_details
;
CrysAlisPro 1.171.40.69a (Rigaku Oxford Diffraction, 2020)
Empirical absorption correction using spherical harmonics,
 implemented in SCALE3 ABSPACK scaling algorithm.
;
_exptl_crystal_colour colourless
_exptl_crystal_colour_primary colourless
_exptl_crystal_density_diffrn 1.467
_exptl_crystal_description block
_exptl_crystal_F_000 564
_exptl_crystal_recrystallization_method 'Re-crystallisation from solvent: dichloromethane and hexane'
_exptl_crystal_size_max 0.2
_exptl_crystal_size_mid 0.1
_exptl_crystal_size_min 0.05
_refine_diff_density_max 0.381
_refine_diff_density_min -0.326
_refine_diff_density_rms 0.049
_refine_ls_extinction_method none
_refine_ls_goodness_of_fit_ref 1.043
_refine_ls_hydrogen_treatment constr
_refine_ls_matrix_type full
_refine_ls_number_parameters 327
_refine_ls_number_reflns 4967
_refine_ls_number_restraints 0
_refine_ls_restrained_S_all 1.043
_refine_ls_R_factor_all 0.0310
_refine_ls_R_factor_gt 0.0284
_refine_ls_shift/su_max 0.000
_refine_ls_shift/su_mean 0.000
_refine_ls_structure_factor_coef Fsqd
_refine_ls_weighting_details 'w=1/[\s^2^(Fo^2^)+(0.0362P)^2^+0.4481P] where P=(Fo^2^+2Fc^2^)/3'
_refine_ls_weighting_scheme calc
_refine_ls_wR_factor_gt 0.0725
_refine_ls_wR_factor_ref 0.0747
_reflns_Friedel_coverage 0.000
_reflns_number_gt 4578
_reflns_number_total 4967
_reflns_threshold_expression 'I > 2\s(I)'
_cod_data_source_file d1sc00941a2.cif
_cod_data_source_block qf20cult
_cod_original_cell_volume 1227.97(10)
_cod_database_code 1562379
_shelx_shelxl_version_number 2014/7
_chemical_oxdiff_formula 'C24 H18 O4 Cl N2'
_shelx_space_group_comment
;
The symmetry employed for this shelxl refinement is uniquely defined
by the following loop, which should always be used as a source of
symmetry information in preference to the above space-group names.
They are only intended as comments.
;
_shelx_estimated_absorpt_t_max 0.845
_shelx_estimated_absorpt_t_min 0.543
_reflns_odcompleteness_completeness 98.62
_reflns_odcompleteness_iscentric 1
_reflns_odcompleteness_theta 71.98
_olex2_refinement_description
;
1. Fixed Uiso
 At 1.2 times of:
  All C(H) groups, All C(H,H) groups
 At 1.5 times of:
  All C(H,H,H) groups
2.a Ternary CH refined with riding coordinates:
 C11(H11)
2.b Secondary CH2 refined with riding coordinates:
 C18(H18A,H18B), C19(H19A,H19B), C20(H20A,H20B)
2.c Aromatic/amide H refined with riding coordinates:
 C2(H2), C3(H3), C4(H4), C5(H5), C13(H13), C14(H14), C16(H16), C17(H17),
 C23(H23), C24(H24), C26(H26), C27(H27)
2.d Idealised Me refined as rotating group:
 C21(H21A,H21B,H21C), C28(H28A,H28B,H28C)
;
_olex2_date_sample_data_collection 2021-02-10
_olex2_submission_special_instructions 'No special instructions were received'
_oxdiff_exptl_absorpt_empirical_details
;
Empirical correction (ABSPACK) includes:
- Absorption correction using spherical harmonics
- Frame scaling
;
_oxdiff_exptl_absorpt_empirical_full_max 1.649
_oxdiff_exptl_absorpt_empirical_full_min 0.809

loop_
_space_group_symop_operation_xyz
'x, y, z'
'-x, -y, -z'

loop_
_atom_site_label
_atom_site_type_symbol
_atom_site_fract_x
_atom_site_fract_y
_atom_site_fract_z
_atom_site_U_iso_or_equiv
_atom_site_adp_type
_atom_site_occupancy
_atom_site_site_symmetry_order
_atom_site_calc_flag
_atom_site_refinement_flags_posn
_atom_site_refinement_flags_adp
_atom_site_refinement_flags_occupancy
_atom_site_disorder_assembly
_atom_site_disorder_group
Cl1 Cl 0.44907(3) 0.49413(3) 0.36495(3) 0.01526(8) Uani 1 1 d . . . . .
Cl2 Cl -0.19514(3) 0.35705(3) 0.16459(3) 0.02197(9) Uani 1 1 d . . . . .
S1 S 0.51765(3) 0.25852(3) 0.11013(3) 0.01165(8) Uani 1 1 d . . . . .
O1 O 0.57337(10) 0.37483(9) 0.04755(9) 0.01544(19) Uani 1 1 d . . . . .
O2 O 0.60668(10) 0.14937(9) 0.13149(9) 0.0158(2) Uani 1 1 d . . . . .
O3 O 0.25138(9) 0.14710(9) 0.56859(9) 0.01384(19) Uani 1 1 d . . . . .
O4 O 0.15688(11) 0.40339(10) 0.59246(10) 0.0205(2) Uani 1 1 d . . . . .
N1 N 0.40269(11) 0.28725(10) 0.25000(10) 0.0114(2) Uani 1 1 d . . . . .
C1 C 0.31708(13) 0.03932(12) 0.51797(13) 0.0132(2) Uani 1 1 d . . . . .
C2 C 0.30880(14) -0.07975(13) 0.58761(13) 0.0156(3) Uani 1 1 d . . . . .
H2 H 0.2566 -0.0917 0.6749 0.019 Uiso 1 1 calc R U . . .
C3 C 0.38048(14) -0.18028(13) 0.52344(14) 0.0169(3) Uani 1 1 d . . . . .
H3 H 0.3766 -0.2638 0.5669 0.020 Uiso 1 1 calc R U . . .
C4 C 0.45912(14) -0.16015(13) 0.39432(14) 0.0161(3) Uani 1 1 d . . . . .
H4 H 0.5085 -0.2307 0.3527 0.019 Uiso 1 1 calc R U . . .
C5 C 0.46663(13) -0.04078(13) 0.32621(13) 0.0145(3) Uani 1 1 d . . . . .
H5 H 0.5204 -0.0293 0.2392 0.017 Uiso 1 1 calc R U . . .
C6 C 0.39277(13) 0.06367(12) 0.38856(12) 0.0124(2) Uani 1 1 d . . . . .
C7 C 0.36847(13) 0.20003(12) 0.35952(12) 0.0115(2) Uani 1 1 d . . . . .
C8 C 0.28545(13) 0.24311(12) 0.47035(12) 0.0129(2) Uani 1 1 d . . . . .
C9 C 0.23183(13) 0.37139(12) 0.49141(13) 0.0134(2) Uani 1 1 d . . . . .
C10 C 0.28283(13) 0.46678(12) 0.37196(12) 0.0117(2) Uani 1 1 d . . . . .
C11 C 0.31035(13) 0.40798(12) 0.25359(12) 0.0111(2) Uani 1 1 d . . . . .
H11 H 0.3613 0.4678 0.1801 0.013 Uiso 1 1 calc R U . . .
C12 C 0.17847(13) 0.39338(12) 0.23829(12) 0.0122(2) Uani 1 1 d . . . . .
C13 C 0.12695(14) 0.49027(12) 0.16678(13) 0.0149(3) Uani 1 1 d . . . . .
H13 H 0.1724 0.5640 0.1315 0.018 Uiso 1 1 calc R U . . .
C14 C 0.01037(14) 0.48129(13) 0.14602(13) 0.0159(3) Uani 1 1 d . . . . .
H14 H -0.0250 0.5489 0.0987 0.019 Uiso 1 1 calc R U . . .
C15 C -0.05327(13) 0.37248(13) 0.19521(13) 0.0156(3) Uani 1 1 d . . . . .
C16 C -0.00369(15) 0.27392(14) 0.26550(15) 0.0209(3) Uani 1 1 d . . . . .
H16 H -0.0481 0.1995 0.2987 0.025 Uiso 1 1 calc R U . . .
C17 C 0.11180(15) 0.28484(14) 0.28710(14) 0.0191(3) Uani 1 1 d . . . . .
H17 H 0.1458 0.2175 0.3357 0.023 Uiso 1 1 calc R U . . .
C18 C 0.18760(13) 0.59061(12) 0.38314(13) 0.0138(2) Uani 1 1 d . . . . .
H18A H 0.1696 0.6176 0.4639 0.017 Uiso 1 1 calc R U . . .
H18B H 0.0986 0.5748 0.3850 0.017 Uiso 1 1 calc R U . . .
C19 C 0.24141(14) 0.69953(12) 0.27870(13) 0.0155(3) Uani 1 1 d . . . . .
H19A H 0.3165 0.7308 0.2894 0.019 Uiso 1 1 calc R U . . .
H19B H 0.2800 0.6678 0.1971 0.019 Uiso 1 1 calc R U . . .
C20 C 0.12860(16) 0.80886(13) 0.27839(14) 0.0208(3) Uani 1 1 d . . . . .
H20A H 0.1618 0.8659 0.1985 0.025 Uiso 1 1 calc R U . . .
H20B H 0.0471 0.7746 0.2827 0.025 Uiso 1 1 calc R U . . .
C21 C 0.08514(16) 0.88511(15) 0.38579(16) 0.0260(3) Uani 1 1 d . . . . .
H21A H 0.0156 0.9552 0.3781 0.039 Uiso 1 1 calc R U . . .
H21B H 0.1654 0.9185 0.3830 0.039 Uiso 1 1 calc R U . . .
H21C H 0.0465 0.8306 0.4653 0.039 Uiso 1 1 calc R U . . .
C22 C 0.42014(13) 0.22614(13) 0.03292(12) 0.0135(2) Uani 1 1 d . . . . .
C23 C 0.38815(14) 0.32002(13) -0.05298(13) 0.0161(3) Uani 1 1 d . . . . .
H23 H 0.4251 0.3982 -0.0752 0.019 Uiso 1 1 calc R U . . .
C24 C 0.30119(15) 0.29794(14) -0.10604(13) 0.0180(3) Uani 1 1 d . . . . .
H24 H 0.2807 0.3610 -0.1663 0.022 Uiso 1 1 calc R U . . .
C25 C 0.24364(14) 0.18497(14) -0.07227(13) 0.0177(3) Uani 1 1 d . . . . .
C26 C 0.27943(15) 0.09151(14) 0.01298(14) 0.0190(3) Uani 1 1 d . . . . .
H26 H 0.2429 0.0131 0.0350 0.023 Uiso 1 1 calc R U . . .
C27 C 0.36676(15) 0.11078(13) 0.06582(13) 0.0172(3) Uani 1 1 d . . . . .
H27 H 0.3901 0.0465 0.1237 0.021 Uiso 1 1 calc R U . . .
C28 C 0.14412(17) 0.16348(16) -0.12513(16) 0.0262(3) Uani 1 1 d . . . . .
H28A H 0.0499 0.1775 -0.0641 0.039 Uiso 1 1 calc R U . . .
H28B H 0.1632 0.0766 -0.1438 0.039 Uiso 1 1 calc R U . . .
H28C H 0.1546 0.2224 -0.2019 0.039 Uiso 1 1 calc R U . . .

loop_
_atom_site_aniso_label
_atom_site_aniso_U_11
_atom_site_aniso_U_22
_atom_site_aniso_U_33
_atom_site_aniso_U_23
_atom_site_aniso_U_13
_atom_site_aniso_U_12
Cl1 0.01310(15) 0.01413(15) 0.02120(16) -0.00392(11) -0.00837(12) -0.00205(11)
Cl2 0.01667(16) 0.02712(18) 0.02606(18) 0.00451(13) -0.01332(14) -0.00869(13)
S1 0.00997(14) 0.01122(15) 0.01261(15) -0.00303(11) -0.00227(11) -0.00185(11)
O1 0.0143(4) 0.0135(4) 0.0165(5) -0.0025(4) -0.0022(4) -0.0047(4)
O2 0.0128(4) 0.0139(5) 0.0185(5) -0.0041(4) -0.0039(4) 0.0008(4)
O3 0.0143(4) 0.0119(4) 0.0142(4) -0.0007(3) -0.0050(4) -0.0011(3)
O4 0.0238(5) 0.0180(5) 0.0147(5) -0.0046(4) -0.0025(4) 0.0008(4)
N1 0.0105(5) 0.0102(5) 0.0123(5) -0.0024(4) -0.0034(4) 0.0004(4)
C1 0.0118(6) 0.0124(6) 0.0172(6) -0.0028(5) -0.0072(5) -0.0013(5)
C2 0.0152(6) 0.0152(6) 0.0175(6) 0.0011(5) -0.0080(5) -0.0039(5)
C3 0.0177(6) 0.0110(6) 0.0248(7) 0.0020(5) -0.0125(6) -0.0031(5)
C4 0.0153(6) 0.0123(6) 0.0237(7) -0.0046(5) -0.0105(5) 0.0005(5)
C5 0.0128(6) 0.0132(6) 0.0188(7) -0.0037(5) -0.0069(5) -0.0008(5)
C6 0.0109(6) 0.0118(6) 0.0164(6) -0.0008(5) -0.0072(5) -0.0025(5)
C7 0.0096(5) 0.0115(6) 0.0145(6) -0.0020(5) -0.0054(5) -0.0017(4)
C8 0.0129(6) 0.0116(6) 0.0141(6) 0.0002(5) -0.0056(5) -0.0020(5)
C9 0.0122(6) 0.0141(6) 0.0145(6) -0.0035(5) -0.0055(5) -0.0007(5)
C10 0.0097(5) 0.0115(6) 0.0138(6) -0.0030(5) -0.0040(5) -0.0014(4)
C11 0.0103(6) 0.0098(6) 0.0130(6) -0.0024(4) -0.0038(5) -0.0009(4)
C12 0.0097(6) 0.0134(6) 0.0135(6) -0.0040(5) -0.0037(5) -0.0007(5)
C13 0.0149(6) 0.0125(6) 0.0169(6) -0.0016(5) -0.0056(5) -0.0022(5)
C14 0.0156(6) 0.0154(6) 0.0169(6) -0.0013(5) -0.0080(5) 0.0005(5)
C15 0.0107(6) 0.0209(7) 0.0162(6) -0.0029(5) -0.0061(5) -0.0021(5)
C16 0.0183(7) 0.0191(7) 0.0272(8) 0.0050(6) -0.0118(6) -0.0085(5)
C17 0.0184(7) 0.0171(7) 0.0241(7) 0.0048(5) -0.0127(6) -0.0052(5)
C18 0.0133(6) 0.0111(6) 0.0158(6) -0.0037(5) -0.0043(5) 0.0004(5)
C19 0.0170(6) 0.0121(6) 0.0168(6) -0.0021(5) -0.0053(5) -0.0026(5)
C20 0.0235(7) 0.0140(6) 0.0243(7) 0.0009(5) -0.0110(6) -0.0004(5)
C21 0.0218(7) 0.0192(7) 0.0350(9) -0.0093(6) -0.0086(6) 0.0035(6)
C22 0.0126(6) 0.0156(6) 0.0123(6) -0.0058(5) -0.0030(5) -0.0015(5)
C23 0.0167(6) 0.0144(6) 0.0153(6) -0.0024(5) -0.0037(5) -0.0028(5)
C24 0.0204(7) 0.0178(6) 0.0149(6) -0.0020(5) -0.0070(5) 0.0001(5)
C25 0.0164(6) 0.0217(7) 0.0155(6) -0.0072(5) -0.0047(5) -0.0017(5)
C26 0.0224(7) 0.0175(7) 0.0183(7) -0.0040(5) -0.0065(6) -0.0067(5)
C27 0.0212(7) 0.0142(6) 0.0167(6) -0.0020(5) -0.0075(5) -0.0030(5)
C28 0.0286(8) 0.0317(8) 0.0257(8) -0.0058(6) -0.0154(7) -0.0075(6)

loop_
_atom_type_symbol
_atom_type_description
_atom_type_scat_dispersion_real
_atom_type_scat_dispersion_imag
_atom_type_scat_source
C C 0.0181 0.0091 'International Tables Vol C Tables 4.2.6.8 and 6.1.1.4'
H H 0.0000 0.0000 'International Tables Vol C Tables 4.2.6.8 and 6.1.1.4'
Cl Cl 0.3639 0.7018 'International Tables Vol C Tables 4.2.6.8 and 6.1.1.4'
N N 0.0311 0.0180 'International Tables Vol C Tables 4.2.6.8 and 6.1.1.4'
O O 0.0492 0.0322 'International Tables Vol C Tables 4.2.6.8 and 6.1.1.4'
S S 0.3331 0.5567 'International Tables Vol C Tables 4.2.6.8 and 6.1.1.4'

loop_
_geom_angle_atom_site_label_1
_geom_angle_atom_site_label_2
_geom_angle_atom_site_label_3
_geom_angle
_geom_angle_site_symmetry_1
_geom_angle_site_symmetry_3
_geom_angle_publ_flag
O1 S1 N1 106.46(6) . . ?
O1 S1 C22 107.70(6) . . ?
O2 S1 O1 119.75(6) . . ?
O2 S1 N1 106.27(6) . . ?
O2 S1 C22 110.96(6) . . ?
N1 S1 C22 104.57(6) . . ?
C1 O3 C8 105.11(10) . . ?
C7 N1 S1 125.94(9) . . ?
C7 N1 C11 116.72(10) . . ?
C11 N1 S1 116.28(9) . . ?
O3 C1 C2 123.10(12) . . ?
O3 C1 C6 112.28(11) . . ?
C2 C1 C6 124.62(13) . . ?
C1 C2 H2 121.7 . . ?
C3 C2 C1 116.61(13) . . ?
C3 C2 H2 121.7 . . ?
C2 C3 H3 119.7 . . ?
C2 C3 C4 120.68(12) . . ?
C4 C3 H3 119.7 . . ?
C3 C4 H4 119.0 . . ?
C5 C4 C3 122.02(13) . . ?
C5 C4 H4 119.0 . . ?
C4 C5 H5 120.7 . . ?
C4 C5 C6 118.69(13) . . ?
C6 C5 H5 120.7 . . ?
C1 C6 C5 117.36(12) . . ?
C1 C6 C7 103.97(11) . . ?
C5 C6 C7 138.67(13) . . ?
N1 C7 C6 135.30(12) . . ?
C8 C7 N1 118.44(12) . . ?
C8 C7 C6 106.12(11) . . ?
O3 C8 C9 119.68(12) . . ?
C7 C8 O3 112.51(11) . . ?
C7 C8 C9 127.79(12) . . ?
O4 C9 C8 124.57(13) . . ?
O4 C9 C10 122.66(12) . . ?
C8 C9 C10 112.75(11) . . ?
C9 C10 Cl1 103.05(8) . . ?
C9 C10 C11 111.52(10) . . ?
C11 C10 Cl1 107.20(8) . . ?
C18 C10 Cl1 109.27(9) . . ?
C18 C10 C9 111.35(11) . . ?
C18 C10 C11 113.79(11) . . ?
N1 C11 C10 110.58(10) . . ?
N1 C11 H11 106.7 . . ?
N1 C11 C12 112.19(10) . . ?
C10 C11 H11 106.7 . . ?
C12 C11 C10 113.38(10) . . ?
C12 C11 H11 106.7 . . ?
C13 C12 C11 118.42(11) . . ?
C13 C12 C17 118.37(12) . . ?
C17 C12 C11 123.12(12) . . ?
C12 C13 H13 119.3 . . ?
C14 C13 C12 121.31(12) . . ?
C14 C13 H13 119.3 . . ?
C13 C14 H14 120.5 . . ?
C15 C14 C13 119.02(13) . . ?
C15 C14 H14 120.5 . . ?
C14 C15 Cl2 119.59(11) . . ?
C14 C15 C16 121.06(13) . . ?
C16 C15 Cl2 119.33(11) . . ?
C15 C16 H16 120.3 . . ?
C15 C16 C17 119.34(13) . . ?
C17 C16 H16 120.3 . . ?
C12 C17 H17 119.6 . . ?
C16 C17 C12 120.88(13) . . ?
C16 C17 H17 119.6 . . ?
C10 C18 H18A 108.4 . . ?
C10 C18 H18B 108.4 . . ?
C10 C18 C19 115.47(11) . . ?
H18A C18 H18B 107.5 . . ?
C19 C18 H18A 108.4 . . ?
C19 C18 H18B 108.4 . . ?
C18 C19 H19A 109.2 . . ?
C18 C19 H19B 109.2 . . ?
H19A C19 H19B 107.9 . . ?
C20 C19 C18 112.25(11) . . ?
C20 C19 H19A 109.2 . . ?
C20 C19 H19B 109.2 . . ?
C19 C20 H20A 108.8 . . ?
C19 C20 H20B 108.8 . . ?
H20A C20 H20B 107.7 . . ?
C21 C20 C19 113.73(12) . . ?
C21 C20 H20A 108.8 . . ?
C21 C20 H20B 108.8 . . ?
C20 C21 H21A 109.5 . . ?
C20 C21 H21B 109.5 . . ?
C20 C21 H21C 109.5 . . ?
H21A C21 H21B 109.5 . . ?
H21A C21 H21C 109.5 . . ?
H21B C21 H21C 109.5 . . ?
C23 C22 S1 119.17(10) . . ?
C23 C22 C27 120.91(13) . . ?
C27 C22 S1 119.71(11) . . ?
C22 C23 H23 120.5 . . ?
C22 C23 C24 119.08(13) . . ?
C24 C23 H23 120.5 . . ?
C23 C24 H24 119.4 . . ?
C23 C24 C25 121.12(13) . . ?
C25 C24 H24 119.4 . . ?
C24 C25 C26 118.46(13) . . ?
C24 C25 C28 121.12(14) . . ?
C26 C25 C28 120.42(13) . . ?
C25 C26 H26 119.3 . . ?
C27 C26 C25 121.40(13) . . ?
C27 C26 H26 119.3 . . ?
C22 C27 H27 120.5 . . ?
C26 C27 C22 118.99(13) . . ?
C26 C27 H27 120.5 . . ?
C25 C28 H28A 109.5 . . ?
C25 C28 H28B 109.5 . . ?
C25 C28 H28C 109.5 . . ?
H28A C28 H28B 109.5 . . ?
H28A C28 H28C 109.5 . . ?
H28B C28 H28C 109.5 . . ?

loop_
_geom_bond_atom_site_label_1
_geom_bond_atom_site_label_2
_geom_bond_distance
_geom_bond_site_symmetry_2
_geom_bond_publ_flag
Cl1 C10 1.8256(13) . ?
Cl2 C15 1.7416(13) . ?
S1 O1 1.4342(10) . ?
S1 O2 1.4280(10) . ?
S1 N1 1.6634(11) . ?
S1 C22 1.7574(13) . ?
O3 C1 1.3659(16) . ?
O3 C8 1.3745(16) . ?
O4 C9 1.2170(17) . ?
N1 C7 1.4027(17) . ?
N1 C11 1.4879(16) . ?
C1 C2 1.3872(19) . ?
C1 C6 1.4086(19) . ?
C2 H2 0.9500 . ?
C2 C3 1.383(2) . ?
C3 H3 0.9500 . ?
C3 C4 1.409(2) . ?
C4 H4 0.9500 . ?
C4 C5 1.3831(19) . ?
C5 H5 0.9500 . ?
C5 C6 1.4119(18) . ?
C6 C7 1.4547(17) . ?
C7 C8 1.3704(18) . ?
C8 C9 1.4386(18) . ?
C9 C10 1.5404(18) . ?
C10 C11 1.5538(17) . ?
C10 C18 1.5256(17) . ?
C11 H11 1.0000 . ?
C11 C12 1.5345(17) . ?
C12 C13 1.3918(18) . ?
C12 C17 1.3956(19) . ?
C13 H13 0.9500 . ?
C13 C14 1.3899(19) . ?
C14 H14 0.9500 . ?
C14 C15 1.3824(19) . ?
C15 C16 1.383(2) . ?
C16 H16 0.9500 . ?
C16 C17 1.3899(19) . ?
C17 H17 0.9500 . ?
C18 H18A 0.9900 . ?
C18 H18B 0.9900 . ?
C18 C19 1.5352(18) . ?
C19 H19A 0.9900 . ?
C19 H19B 0.9900 . ?
C19 C20 1.5311(19) . ?
C20 H20A 0.9900 . ?
C20 H20B 0.9900 . ?
C20 C21 1.524(2) . ?
C21 H21A 0.9800 . ?
C21 H21B 0.9800 . ?
C21 H21C 0.9800 . ?
C22 C23 1.3896(19) . ?
C22 C27 1.3959(19) . ?
C23 H23 0.9500 . ?
C23 C24 1.392(2) . ?
C24 H24 0.9500 . ?
C24 C25 1.393(2) . ?
C25 C26 1.399(2) . ?
C25 C28 1.508(2) . ?
C26 H26 0.9500 . ?
C26 C27 1.382(2) . ?
C27 H27 0.9500 . ?
C28 H28A 0.9800 . ?
C28 H28B 0.9800 . ?
C28 H28C 0.9800 . ?

loop_
_geom_torsion_atom_site_label_1
_geom_torsion_atom_site_label_2
_geom_torsion_atom_site_label_3
_geom_torsion_atom_site_label_4
_geom_torsion
_geom_torsion_site_symmetry_1
_geom_torsion_site_symmetry_2
_geom_torsion_site_symmetry_3
_geom_torsion_site_symmetry_4
_geom_torsion_publ_flag
Cl1 C10 C11 N1 59.61(11) . . . . ?
Cl1 C10 C11 C12 -173.39(9) . . . . ?
Cl1 C10 C18 C19 56.99(13) . . . . ?
Cl2 C15 C16 C17 178.26(12) . . . . ?
S1 N1 C7 C6 -13.7(2) . . . . ?
S1 N1 C7 C8 171.23(10) . . . . ?
S1 N1 C11 C10 -142.44(9) . . . . ?
S1 N1 C11 C12 89.90(11) . . . . ?
S1 C22 C23 C24 -174.54(10) . . . . ?
S1 C22 C27 C26 173.80(11) . . . . ?
O1 S1 N1 C7 -149.51(10) . . . . ?
O1 S1 N1 C11 42.73(10) . . . . ?
O1 S1 C22 C23 -12.40(13) . . . . ?
O1 S1 C22 C27 172.76(11) . . . . ?
O2 S1 N1 C7 -20.81(12) . . . . ?
O2 S1 N1 C11 171.43(9) . . . . ?
O2 S1 C22 C23 -145.24(11) . . . . ?
O2 S1 C22 C27 39.91(13) . . . . ?
O3 C1 C2 C3 179.75(12) . . . . ?
O3 C1 C6 C5 179.21(11) . . . . ?
O3 C1 C6 C7 -0.43(14) . . . . ?
O3 C8 C9 O4 0.5(2) . . . . ?
O3 C8 C9 C10 178.76(11) . . . . ?
O4 C9 C10 Cl1 94.02(13) . . . . ?
O4 C9 C10 C11 -151.29(13) . . . . ?
O4 C9 C10 C18 -23.00(18) . . . . ?
N1 S1 C22 C23 100.58(11) . . . . ?
N1 S1 C22 C27 -74.27(12) . . . . ?
N1 C7 C8 O3 175.32(10) . . . . ?
N1 C7 C8 C9 -3.4(2) . . . . ?
N1 C11 C12 C13 -141.04(12) . . . . ?
N1 C11 C12 C17 35.46(18) . . . . ?
C1 O3 C8 C7 0.84(14) . . . . ?
C1 O3 C8 C9 179.64(11) . . . . ?
C1 C2 C3 C4 1.07(19) . . . . ?
C1 C6 C7 N1 -174.63(14) . . . . ?
C1 C6 C7 C8 0.89(14) . . . . ?
C2 C1 C6 C5 -0.87(19) . . . . ?
C2 C1 C6 C7 179.49(12) . . . . ?
C2 C3 C4 C5 -1.0(2) . . . . ?
C3 C4 C5 C6 -0.1(2) . . . . ?
C4 C5 C6 C1 0.98(18) . . . . ?
C4 C5 C6 C7 -179.56(14) . . . . ?
C5 C6 C7 N1 5.9(3) . . . . ?
C5 C6 C7 C8 -178.62(15) . . . . ?
C6 C1 C2 C3 -0.2(2) . . . . ?
C6 C7 C8 O3 -1.10(15) . . . . ?
C6 C7 C8 C9 -179.79(12) . . . . ?
C7 N1 C11 C10 48.64(14) . . . . ?
C7 N1 C11 C12 -79.02(14) . . . . ?
C7 C8 C9 O4 179.07(14) . . . . ?
C7 C8 C9 C10 -2.64(19) . . . . ?
C8 O3 C1 C2 179.87(12) . . . . ?
C8 O3 C1 C6 -0.21(14) . . . . ?
C8 C9 C10 Cl1 -84.30(11) . . . . ?
C8 C9 C10 C11 30.38(15) . . . . ?
C8 C9 C10 C18 158.67(11) . . . . ?
C9 C10 C11 N1 -52.48(13) . . . . ?
C9 C10 C11 C12 74.52(13) . . . . ?
C9 C10 C18 C19 170.17(11) . . . . ?
C10 C11 C12 C13 92.81(14) . . . . ?
C10 C11 C12 C17 -90.69(15) . . . . ?
C10 C18 C19 C20 166.25(11) . . . . ?
C11 N1 C7 C6 154.05(14) . . . . ?
C11 N1 C7 C8 -21.06(17) . . . . ?
C11 C10 C18 C19 -62.77(15) . . . . ?
C11 C12 C13 C14 177.99(12) . . . . ?
C11 C12 C17 C16 -176.86(13) . . . . ?
C12 C13 C14 C15 -1.5(2) . . . . ?
C13 C12 C17 C16 -0.4(2) . . . . ?
C13 C14 C15 Cl2 -177.32(11) . . . . ?
C13 C14 C15 C16 0.8(2) . . . . ?
C14 C15 C16 C17 0.1(2) . . . . ?
C15 C16 C17 C12 -0.4(2) . . . . ?
C17 C12 C13 C14 1.3(2) . . . . ?
C18 C10 C11 N1 -179.46(10) . . . . ?
C18 C10 C11 C12 -52.46(14) . . . . ?
C18 C19 C20 C21 72.46(16) . . . . ?
C22 S1 N1 C7 96.64(11) . . . . ?
C22 S1 N1 C11 -71.12(10) . . . . ?
C22 C23 C24 C25 1.5(2) . . . . ?
C23 C22 C27 C26 -1.0(2) . . . . ?
C23 C24 C25 C26 -2.5(2) . . . . ?
C23 C24 C25 C28 177.04(13) . . . . ?
C24 C25 C26 C27 1.8(2) . . . . ?
C25 C26 C27 C22 -0.1(2) . . . . ?
C27 C22 C23 C24 0.2(2) . . . . ?
C28 C25 C26 C27 -177.77(14) . . . . ?
